data_7031134
loop_
_publ_author_name
'Su, Cheng-Yong'
'Liao, Sen'
'Wanner, Matthias'
'Fiedler, Jan'
'Zhang, Cheng'
'Kang, Bei-Sheng'
'Kaim, Wolfgang'

_publ_section_title
;
 The copper(i)/copper(ii) transition in complexes with
 8-alkylthioquinoline based multidentate ligandsElectronic supplementary
 information (ESI) available. Schemes S1 and S2, Figs. S1--S7, selected
 bond lengths and angles and preparation of complexes. See
 http://www.rsc.org/suppdata/dt/b2/b208120m/
;
_journal_issue 2
_journal_name_full 'Dalton Transactions'
_journal_page_first 189
_journal_paper_doi 10.1039/b208120m
_journal_year 2003
_chemical_formula_sum 'C22 H20 Cu N4 O7 S2'
_chemical_formula_weight 580.08
_chemical_name_systematic
; 
? 
;
_space_group_IT_number 2
_symmetry_cell_setting triclinic
_symmetry_space_group_name_Hall '-P 1'
_symmetry_space_group_name_H-M 'P -1'
_atom_sites_solution_hydrogens geom
_atom_sites_solution_primary direct
_atom_sites_solution_secondary difmap
_audit_creation_method SHELXL
_cell_angle_alpha 99.870(10)
_cell_angle_beta 106.500(10)
_cell_angle_gamma 104.650(10)
_cell_formula_units_Z 2
_cell_length_a 8.136(4)
_cell_length_b 12.159(8)
_cell_length_c 12.858(7)
_cell_measurement_temperature 293(2)
_cell_volume 1138.7(11)
_computing_structure_refinement 'SHELXL-93 (Sheldrick, 1993)'
_computing_structure_solution 'SHELXS-86 (Sheldrick, 1990)'
_diffrn_ambient_temperature 293(2)
_diffrn_measurement_device 'Siemens R3'
_diffrn_radiation_monochromator graphite
_diffrn_radiation_source 'fine-focus sealed tube'
_diffrn_radiation_type MoK\a
_diffrn_radiation_wavelength 0.71073
_diffrn_reflns_av_R_equivalents 0.0615
_diffrn_reflns_av_sigmaI/netI 0.0620
_diffrn_reflns_limit_h_max 9
_diffrn_reflns_limit_h_min 0
_diffrn_reflns_limit_k_max 13
_diffrn_reflns_limit_k_min -13
_diffrn_reflns_limit_l_max 13
_diffrn_reflns_limit_l_min -14
_diffrn_reflns_number 3578
_diffrn_reflns_theta_max 24.00
_diffrn_reflns_theta_min 2.13
_exptl_absorpt_coefficient_mu 1.197
_exptl_absorpt_correction_T_max 0.901
_exptl_absorpt_correction_T_min 0.776
_exptl_absorpt_correction_type empirical
_exptl_crystal_colour Green
_exptl_crystal_density_diffrn 1.692
_exptl_crystal_description Block
_exptl_crystal_F_000 594
_exptl_crystal_size_max 0.6
_exptl_crystal_size_mid 0.5
_exptl_crystal_size_min 0.3
_refine_diff_density_max 0.386
_refine_diff_density_min -0.599
_refine_diff_density_rms 0.086
_refine_ls_extinction_method none
_refine_ls_goodness_of_fit_all 1.044
_refine_ls_goodness_of_fit_obs 1.101
_refine_ls_matrix_type full
_refine_ls_number_parameters 325
_refine_ls_number_reflns 3564
_refine_ls_number_restraints 0
_refine_ls_restrained_S_all 1.058
_refine_ls_restrained_S_obs 1.101
_refine_ls_R_factor_all 0.0903
_refine_ls_R_factor_obs 0.0547
_refine_ls_shift/esd_max 0.001
_refine_ls_shift/esd_mean 0.000
_refine_ls_structure_factor_coef Fsqd
_refine_ls_weighting_details 'w=1/[\s^2^(Fo^2^)+(0.0734P)^2^+0.3553P] where P=(Fo^2^+2Fc^2^)/3'
_refine_ls_weighting_scheme calc
_refine_ls_wR_factor_all 0.1437
_refine_ls_wR_factor_obs 0.1219
_reflns_number_observed 2463
_reflns_number_total 3565
_reflns_observed_criterion >2sigma(I)
_cod_data_source_file b208120m.txt
_cod_data_source_block 7
_cod_depositor_comments
;
The following automatic conversions were performed:

'_symmetry_cell_setting' value 'Triclinic' changed to 'triclinic'
according to
/usr/data/users/saulius/automatic-downloads/retrospective/RSC/lib/dictionaries/cif_core.dic
dictionary named 'cif_core.dic' version 2.4.2 from 2011-04-26.

Automatic conversion script
Id: cif_fix_values 2281 2013-09-26 08:29:07Z andrius 

The following automatic conversions were performed:

'_refine_ls_weighting_scheme' value 'calc
w=1/[\s^2^(Fo^2^)+(0.0734P)^2^+0.3553P] where P=(Fo^2^+2Fc^2^)/3' was
changed to 'calc'. New tag '_refine_ls_weighting_details' was
created. The value of the new tag was set to
'w=1/[\s^2^(Fo^2^)+(0.0734P)^2^+0.3553P] where P=(Fo^2^+2Fc^2^)/3'.

Automatic conversion script
Id: cif_fix_values 3143 2015-03-26 13:38:13Z robertas 
;
_cod_original_sg_symbol_H-M P-1
_cod_database_code 7031134

loop_
_symmetry_equiv_pos_as_xyz
'x, y, z'
'-x, -y, -z'

loop_
_atom_site_aniso_label
_atom_site_aniso_U_11
_atom_site_aniso_U_22
_atom_site_aniso_U_33
_atom_site_aniso_U_23
_atom_site_aniso_U_13
_atom_site_aniso_U_12
Cu1 0.0332(4) 0.0350(4) 0.0424(4) 0.0130(3) 0.0126(3) 0.0140(3)
S1 0.0374(8) 0.0393(9) 0.0520(9) 0.0119(7) 0.0156(7) 0.0158(7)
S2 0.0367(8) 0.0390(8) 0.0488(9) 0.0085(7) 0.0121(7) 0.0108(7)
O1 0.052(3) 0.048(3) 0.071(3) 0.000(2) 0.037(2) 0.003(2)
N1 0.036(3) 0.046(3) 0.036(3) 0.013(2) 0.015(2) 0.018(2)
N2 0.028(3) 0.032(3) 0.046(3) 0.013(2) 0.016(2) 0.011(2)
C1 0.048(4) 0.053(4) 0.045(4) 0.013(3) 0.017(3) 0.022(3)
C2 0.045(4) 0.068(5) 0.044(4) 0.008(3) 0.010(3) 0.013(4)
C3 0.040(4) 0.080(5) 0.051(4) 0.032(4) 0.018(3) 0.025(4)
C4 0.037(3) 0.061(4) 0.048(4) 0.029(3) 0.021(3) 0.019(3)
C5 0.048(4) 0.078(5) 0.064(5) 0.045(4) 0.033(4) 0.041(4)
C6 0.063(5) 0.061(5) 0.084(5) 0.045(4) 0.048(4) 0.038(4)
C7 0.048(4) 0.050(4) 0.062(4) 0.028(3) 0.031(3) 0.026(3)
C8 0.035(3) 0.045(3) 0.050(4) 0.022(3) 0.025(3) 0.020(3)
C9 0.034(3) 0.048(4) 0.044(4) 0.023(3) 0.024(3) 0.018(3)
C10 0.055(4) 0.050(4) 0.038(3) 0.009(3) 0.021(3) 0.022(3)
C11 0.057(4) 0.062(4) 0.050(4) 0.011(3) 0.030(3) 0.025(4)
C12 0.040(4) 0.060(4) 0.061(4) 0.020(4) 0.021(3) 0.016(3)
C13 0.024(3) 0.048(4) 0.083(5) 0.020(4) 0.012(3) 0.004(3)
C14 0.039(3) 0.036(3) 0.052(4) 0.016(3) 0.019(3) 0.014(3)
C15 0.058(4) 0.043(4) 0.070(5) 0.021(3) 0.026(4) 0.018(3)
C16 0.082(6) 0.065(5) 0.087(6) 0.050(5) 0.040(5) 0.028(4)
C17 0.062(5) 0.072(5) 0.063(5) 0.037(4) 0.020(4) 0.028(4)
C18 0.042(4) 0.061(4) 0.044(4) 0.019(3) 0.017(3) 0.023(3)
C19 0.039(4) 0.077(5) 0.044(4) 0.016(4) 0.010(3) 0.027(4)
C20 0.029(3) 0.066(5) 0.041(4) 0.003(3) 0.003(3) 0.008(3)
C21 0.034(3) 0.045(4) 0.050(4) 0.011(3) 0.017(3) 0.015(3)
C22 0.034(3) 0.034(3) 0.045(3) 0.015(3) 0.020(3) 0.013(3)
N3 0.038(3) 0.055(4) 0.049(3) 0.011(3) 0.015(3) 0.017(3)
O2 0.069(3) 0.094(4) 0.117(4) 0.039(3) 0.065(3) 0.036(3)
O3 0.055(3) 0.042(3) 0.084(3) 0.020(2) 0.033(3) 0.015(2)
O4 0.076(3) 0.084(3) 0.089(4) 0.060(3) 0.054(3) 0.058(3)
N4 0.068(4) 0.046(4) 0.067(4) 0.011(3) 0.035(4) 0.019(3)
O5 0.106(5) 0.053(4) 0.207(7) 0.029(4) 0.095(5) 0.007(3)
O6 0.091(5) 0.071(4) 0.109(5) 0.029(3) -0.009(4) 0.018(3)
O7 0.074(4) 0.103(4) 0.094(4) 0.042(4) 0.019(3) 0.036(3)

loop_
_atom_site_label
_atom_site_type_symbol
_atom_site_fract_x
_atom_site_fract_y
_atom_site_fract_z
_atom_site_U_iso_or_equiv
_atom_site_thermal_displace_type
_atom_site_occupancy
_atom_site_calc_flag
_atom_site_refinement_flags
Cu1 Cu 0.41195(9) 0.75097(6) 0.32584(6) 0.0359(2) Uani 1 d .
S1 S 0.3828(2) 0.54940(13) 0.24856(13) 0.0422(4) Uani 1 d .
S2 S 0.5610(2) 0.95656(13) 0.34964(13) 0.0428(4) Uani 1 d .
O1 O 0.6396(6) 0.7603(4) 0.2326(4) 0.0584(12) Uani 1 d .
N1 N 0.5842(6) 0.7351(4) 0.4609(4) 0.0378(11) Uani 1 d .
N2 N 0.2439(6) 0.7629(4) 0.1874(4) 0.0339(10) Uani 1 d .
C1 C 0.6525(8) 0.8191(6) 0.5540(5) 0.047(2) Uani 1 d .
H1A H 0.6117(8) 0.8866(6) 0.5555(5) 0.080 Uiso 1 d R
C2 C 0.7799(8) 0.8157(6) 0.6498(5) 0.055(2) Uani 1 d .
H2A H 0.8258(8) 0.8796(6) 0.7165(5) 0.080 Uiso 1 d R
C3 C 0.8382(8) 0.7210(6) 0.6481(5) 0.053(2) Uani 1 d .
H3A H 0.9288(8) 0.7177(6) 0.7132(5) 0.080 Uiso 1 d R
C4 C 0.7666(8) 0.6277(6) 0.5517(5) 0.0442(15) Uani 1 d .
C5 C 0.8174(9) 0.5260(6) 0.5438(6) 0.053(2) Uani 1 d .
H5A H 0.9063(9) 0.5184(6) 0.6073(6) 0.080 Uiso 1 d R
C6 C 0.7452(9) 0.4393(6) 0.4493(6) 0.057(2) Uani 1 d .
H6A H 0.7849(9) 0.3713(6) 0.4452(6) 0.080 Uiso 1 d R
C7 C 0.6129(8) 0.4455(5) 0.3568(5) 0.047(2) Uani 1 d .
H7A H 0.5585(8) 0.3816(5) 0.2898(5) 0.080 Uiso 1 d R
C8 C 0.5590(7) 0.5435(5) 0.3616(5) 0.0383(14) Uani 1 d .
C9 C 0.6359(7) 0.6366(5) 0.4579(5) 0.0370(13) Uani 1 d .
C10 C 0.4837(8) 0.5613(5) 0.1412(5) 0.0462(15) Uani 1 d .
H10A H 0.4013(8) 0.5757(5) 0.0790(5) 0.080 Uiso 1 d R
H10B H 0.4996(8) 0.4872(5) 0.1150(5) 0.080 Uiso 1 d R
C11 C 0.6591(9) 0.6567(6) 0.1778(5) 0.053(2) Uani 1 d .
H11A H 0.7502(9) 0.6357(6) 0.2288(5) 0.080 Uiso 1 d R
H11B H 0.6953(9) 0.6684(6) 0.1147(5) 0.080 Uiso 1 d R
C12 C 0.7556(8) 0.8669(5) 0.2319(5) 0.053(2) Uani 1 d .
H12A H 0.7071(8) 0.8884(5) 0.1639(5) 0.080 Uiso 1 d R
H12B H 0.8724(8) 0.8601(5) 0.2368(5) 0.080 Uiso 1 d R
C13 C 0.7705(7) 0.9587(5) 0.3302(6) 0.054(2) Uani 1 d .
H13A H 0.8478(7) 0.9470(5) 0.3964(6) 0.080 Uiso 1 d R
H13B H 0.8277(7) 1.0354(5) 0.3238(6) 0.080 Uiso 1 d R
C14 C 0.4289(7) 0.9594(5) 0.2163(5) 0.0402(14) Uani 1 d .
C15 C 0.4669(9) 1.0577(5) 0.1787(6) 0.055(2) Uani 1 d .
H15A H 0.5698(9) 1.1250(5) 0.2239(6) 0.080 Uiso 1 d R
C16 C 0.3565(11) 1.0612(7) 0.0751(7) 0.071(2) Uani 1 d .
H16A H 0.3844(11) 1.1299(7) 0.0479(7) 0.080 Uiso 1 d R
C17 C 0.2112(10) 0.9689(6) 0.0127(6) 0.062(2) Uani 1 d .
H17A H 0.1368(10) 0.9717(6) -0.0591(6) 0.080 Uiso 1 d R
C18 C 0.1648(8) 0.8672(6) 0.0492(5) 0.047(2) Uani 1 d .
C19 C 0.0117(8) 0.7698(6) -0.0123(5) 0.053(2) Uani 1 d .
H19A H -0.0659(8) 0.7703(6) -0.0840(5) 0.080 Uiso 1 d R
C20 C -0.0242(8) 0.6760(6) 0.0270(5) 0.050(2) Uani 1 d .
H20A H -0.1315(8) 0.6098(6) -0.0131(5) 0.080 Uiso 1 d R
C21 C 0.0956(7) 0.6742(5) 0.1279(5) 0.0425(14) Uani 1 d .
H21A H 0.0696(7) 0.6066(5) 0.1570(5) 0.080 Uiso 1 d R
C22 C 0.2781(7) 0.8613(5) 0.1505(5) 0.0348(13) Uani 1 d .
N3 N 0.1439(7) 0.8176(5) 0.4156(4) 0.0472(12) Uani 1 d .
O2 O 0.0264(7) 0.8019(5) 0.4593(5) 0.082(2) Uani 1 d .
O3 O 0.1835(6) 0.9040(4) 0.3807(4) 0.0580(12) Uani 1 d .
O4 O 0.2187(6) 0.7408(4) 0.4073(4) 0.0658(14) Uani 1 d .
N4 N 0.2618(9) 0.6485(5) 0.8699(5) 0.0582(15) Uani 1 d .
O5 O 0.1659(9) 0.5580(5) 0.8696(6) 0.117(2) Uani 1 d .
O6 O 0.4199(9) 0.6853(5) 0.9322(5) 0.101(2) Uani 1 d .
O7 O 0.2111(7) 0.7093(5) 0.8083(5) 0.089(2) Uani 1 d .

loop_
_atom_type_symbol
_atom_type_description
_atom_type_scat_dispersion_real
_atom_type_scat_dispersion_imag
_atom_type_scat_source
C C 0.0033 0.0016 'International Tables Vol C Tables 4.2.6.8 and 6.1.1.4'
H H 0.0000 0.0000 'International Tables Vol C Tables 4.2.6.8 and 6.1.1.4'
N N 0.0061 0.0033 'International Tables Vol C Tables 4.2.6.8 and 6.1.1.4'
O O 0.0106 0.0060 'International Tables Vol C Tables 4.2.6.8 and 6.1.1.4'
S S 0.1246 0.1234 'International Tables Vol C Tables 4.2.6.8 and 6.1.1.4'
Cu Cu 0.3201 1.2651 'International Tables Vol C Tables 4.2.6.8 and 6.1.1.4'

loop_
_geom_angle_atom_site_label_1
_geom_angle_atom_site_label_2
_geom_angle_atom_site_label_3
_geom_angle
N2 Cu1 N1 177.7(2)
N2 Cu1 O4 92.3(2)
N1 Cu1 O4 89.5(2)
N2 Cu1 S1 94.00(13)
N1 Cu1 S1 84.17(14)
O4 Cu1 S1 104.84(14)
N2 Cu1 S2 84.35(13)
N1 Cu1 S2 96.43(15)
O4 Cu1 S2 107.47(14)
S1 Cu1 S2 147.69(6)
N2 Cu1 O1 88.5(2)
N1 Cu1 O1 89.6(2)
O4 Cu1 O1 178.95(15)
S1 Cu1 O1 74.49(10)
S2 Cu1 O1 73.21(11)
C8 S1 C10 102.9(3)
C8 S1 Cu1 95.1(2)
C10 S1 Cu1 102.3(2)
C14 S2 C13 101.9(3)
C14 S2 Cu1 94.7(2)
C13 S2 Cu1 103.6(2)
C12 O1 C11 116.8(5)
C12 O1 Cu1 122.7(3)
C11 O1 Cu1 120.6(3)
C1 N1 C9 118.9(5)
C1 N1 Cu1 120.7(4)
C9 N1 Cu1 120.4(4)
C21 N2 C22 118.6(5)
C21 N2 Cu1 120.3(4)
C22 N2 Cu1 121.0(4)
N1 C1 C2 123.4(6)
C3 C2 C1 118.9(6)
C2 C3 C4 119.9(6)
C3 C4 C5 123.4(6)
C3 C4 C9 118.0(6)
C5 C4 C9 118.6(6)
C6 C5 C4 121.1(6)
C5 C6 C7 121.1(6)
C8 C7 C6 119.5(6)
C7 C8 C9 120.6(5)
C7 C8 S1 120.2(5)
C9 C8 S1 119.2(4)
N1 C9 C8 120.1(5)
N1 C9 C4 120.7(5)
C8 C9 C4 119.2(5)
C11 C10 S1 114.5(4)
O1 C11 C10 108.3(5)
O1 C12 C13 107.4(5)
C12 C13 S2 115.0(4)
C15 C14 C22 119.8(6)
C15 C14 S2 120.6(5)
C22 C14 S2 119.5(4)
C14 C15 C16 120.2(6)
C17 C16 C15 120.3(6)
C16 C17 C18 121.4(6)
C22 C18 C19 118.2(6)
C22 C18 C17 118.6(6)
C19 C18 C17 123.2(6)
C20 C19 C18 120.1(6)
C19 C20 C21 119.2(6)
N2 C21 C20 122.7(6)
N2 C22 C18 121.1(5)
N2 C22 C14 119.4(5)
C18 C22 C14 119.5(5)
O3 N3 O2 121.3(5)
O3 N3 O4 121.4(5)
O2 N3 O4 117.2(5)
N3 O4 Cu1 121.4(4)
O5 N4 O6 120.2(7)
O5 N4 O7 122.7(8)
O6 N4 O7 117.1(6)

loop_
_geom_bond_atom_site_label_1
_geom_bond_atom_site_label_2
_geom_bond_distance
Cu1 N2 1.966(4)
Cu1 N1 1.972(4)
Cu1 O4 2.113(4)
Cu1 S1 2.406(2)
Cu1 S2 2.410(2)
Cu1 O1 2.466(4)
S1 C8 1.754(6)
S1 C10 1.803(6)
S2 C14 1.757(6)
S2 C13 1.786(6)
O1 C12 1.401(7)
O1 C11 1.403(7)
N1 C1 1.304(7)
N1 C9 1.364(7)
N2 C21 1.319(7)
N2 C22 1.355(6)
C1 C2 1.381(8)
C2 C3 1.350(8)
C3 C4 1.391(9)
C4 C5 1.396(8)
C4 C9 1.404(8)
C5 C6 1.332(9)
C6 C7 1.387(9)
C7 C8 1.368(8)
C8 C9 1.389(8)
C10 C11 1.482(8)
C12 C13 1.489(9)
C14 C15 1.363(8)
C14 C22 1.403(8)
C15 C16 1.393(9)
C16 C17 1.335(10)
C17 C18 1.399(9)
C18 C22 1.391(7)
C18 C19 1.397(9)
C19 C20 1.325(8)
C20 C21 1.391(8)
N3 O3 1.216(6)
N3 O2 1.232(6)
N3 O4 1.242(6)
N4 O5 1.175(7)
N4 O6 1.224(7)
N4 O7 1.231(7)
